data_4125373
loop_
_publ_author_name
'Choi, Kyung Min'
'Kim, Dohyung'
'Rungtaweevoranit, Bunyarat'
'Trickett, Christopher A.'
'Barmanbek, Jesika Trese Deniz'
'Alshammari, Ahmad S.'
'Yang, Peidong'
'Yaghi, Omar M.'

_publ_section_title
;
 Plasmon-Enhanced Photocatalytic CO2 Conversion within Metal-Organic
 Frameworks under Visible Light.
;
_journal_issue 1
_journal_name_full 'Journal of the American Chemical Society'
_journal_page_first 356
_journal_page_last 362
_journal_paper_doi 10.1021/jacs.6b11027
_journal_volume 139
_journal_year 2017
_chemical_formula_moiety '0.25(C323.52 H112 Cl2.88 N12.48 O128 Re3.12 Zr24), 2(C6 N1.2 O2)'
_chemical_formula_sum 'C92.88 H28 Cl0.72 N5.52 O36 Re0.78 Zr6'
_chemical_formula_weight 2515.13
_chemical_name_common Re3-MOF
_space_group_crystal_system cubic
_space_group_IT_number 225
_space_group_name_Hall '-F 4 2 3'
_space_group_name_H-M_alt 'F m -3 m'
_symmetry_space_group_name_Hall '-F 4 2 3'
_symmetry_space_group_name_H-M 'F m -3 m'
_atom_sites_solution_hydrogens geom
_atom_sites_solution_primary 'intrinsic phasing'
_atom_sites_solution_secondary difmap
_audit_creation_date 2015-11-23
_audit_creation_method
;
Olex2 1.2
(compiled 2015.09.30 svn.r3233 for OlexSys, GUI svn.r5103)
;
_cell_angle_alpha 90
_cell_angle_beta 90
_cell_angle_gamma 90
_cell_formula_units_Z 4
_cell_length_a 26.7213(8)
_cell_length_b 26.7213(8)
_cell_length_c 26.7213(8)
_cell_measurement_reflns_used 7083
_cell_measurement_temperature 100(2)
_cell_measurement_theta_max 2.350
_cell_measurement_theta_min 24.786
_cell_volume 19079.8(10)
_computing_cell_refinement 'SAINT V8.34A Bruker-AXS, Madison WI'
_computing_data_collection 'Bruker APEX2 Bruker-AXS, Madison WI'
_computing_data_reduction 'SAINT V8.34A Bruker-AXS, Madison WI'
_computing_molecular_graphics
;
Bruker SHELXTL Bruker-AXS, Madison WI
O. V. Dolomanov, L. J. Bourhis, R. J. Gildea, J. A. K. Howard and H. Puschmann,
OLEX2: a complete structure solution, refinement and analysis program.
J. Appl. Cryst. (2009). 42, 339-341.
and local programs
;
_computing_publication_material 'Bruker SHELXTL Bruker-AXS, Madison WI'
_computing_structure_refinement 'SHELXL-2014/7 (Sheldrick, 2013)'
_computing_structure_solution 'SHELXT 2014/4 Bruker-AXS, Madison WI'
_diffrn_ambient_temperature 100.0
_diffrn_detector_area_resol_mean 10.42
_diffrn_measured_fraction_theta_full 0.997
_diffrn_measured_fraction_theta_max 0.996
_diffrn_measurement_device_type 'Bruker D8 with PHOTON 100 detector'
_diffrn_measurement_method '\f and \w shutterless scans'
_diffrn_radiation_monochromator 'silicon 111'
_diffrn_radiation_type synchrotron
_diffrn_radiation_wavelength 0.7749
_diffrn_reflns_av_R_equivalents 0.1671
_diffrn_reflns_av_unetI/netI 0.0271
_diffrn_reflns_Laue_measured_fraction_full 0.997
_diffrn_reflns_Laue_measured_fraction_max 0.996
_diffrn_reflns_limit_h_max 30
_diffrn_reflns_limit_h_min -30
_diffrn_reflns_limit_k_max 30
_diffrn_reflns_limit_k_min -30
_diffrn_reflns_limit_l_max 30
_diffrn_reflns_limit_l_min -30
_diffrn_reflns_number 51150
_diffrn_reflns_point_group_measured_fraction_full 0.997
_diffrn_reflns_point_group_measured_fraction_max 0.996
_diffrn_reflns_theta_full 25.805
_diffrn_reflns_theta_max 25.907
_diffrn_reflns_theta_min 2.350
_diffrn_source
;
Advanced Light Source, station 11.3.1
;
_exptl_absorpt_coefficient_mu 1.069
_exptl_absorpt_correction_T_max 0.979
_exptl_absorpt_correction_T_min 0.870
_exptl_absorpt_correction_type multi-scan
_exptl_absorpt_process_details
;
SADABS-2014/4 (Bruker,2014/4) was used for absorption correction.
wR2(int) was 0.1498 before and 0.0968 after correction.
The Ratio of minimum to maximum transmission is 0.8890.
The \l/2 correction factor is Not present.
;
_exptl_crystal_colour Red
_exptl_crystal_density_diffrn 0.876
_exptl_crystal_description Block
_exptl_crystal_F_000 4891
_exptl_crystal_size_max 0.02
_exptl_crystal_size_mid 0.02
_exptl_crystal_size_min 0.02
_refine_diff_density_max 1.378
_refine_diff_density_min -0.654
_refine_diff_density_rms 0.189
_refine_ls_extinction_method none
_refine_ls_goodness_of_fit_ref 1.185
_refine_ls_hydrogen_treatment constr
_refine_ls_matrix_type full
_refine_ls_number_parameters 70
_refine_ls_number_reflns 782
_refine_ls_number_restraints 4
_refine_ls_restrained_S_all 1.181
_refine_ls_R_factor_all 0.0732
_refine_ls_R_factor_gt 0.0631
_refine_ls_shift/su_max 0.001
_refine_ls_shift/su_mean 0.000
_refine_ls_structure_factor_coef Fsqd
_refine_ls_weighting_details 'w=1/[\s^2^(Fo^2^)+(0.1536P)^2^+251.8125P] where P=(Fo^2^+2Fc^2^)/3'
_refine_ls_weighting_scheme calc
_refine_ls_wR_factor_gt 0.2151
_refine_ls_wR_factor_ref 0.2292
_reflns_Friedel_coverage 0.000
_reflns_number_gt 669
_reflns_number_total 782
_reflns_threshold_expression 'I > 2\s(I)'
_cod_data_source_file ja6b11027_si_002.cif
_cod_data_source_block Re3-MOF
_cod_depositor_comments 'Adding full bibliography for 4125373.cif.'
_cod_original_cell_volume 19079.8(17)
_cod_database_code 4125373
_shelxl_version_number 2014/6
_shelx_space_group_comment
;
The symmetry employed for this shelxl refinement is uniquely defined
by the following loop, which should always be used as a source of
symmetry information in preference to the above space-group names.
They are only intended as comments.
;
_shelx_estimated_absorpt_t_max 0.979
_shelx_estimated_absorpt_t_min 0.979
_olex2_refinement_description
;
1. Fixed Uiso
 At 1.2 times of:
  All C(H) groups, All O(H) groups
2. Shared sites
{C4, N1}
3. Restrained distances
 C9-C8
 1.54 with sigma of 0.01
 C8-N2
 1.47 with sigma of 0.01
 N2-C9
 2.46 with sigma of 0.02
 C7-N2
 1.47 with sigma of 0.01
4. Uiso/Uaniso restraints and constraints
Uanis(O2A) = Uanis(O2B)
Uanis(C4) = Uanis(N1)
5. Others
 Fixed Sof: O2A(0.08333) O2B(0.08333) H2B(0.08333) O3(0.08333) Re1(0.01625)
 C3(0.5) H3(0.5) C4(0.435) N1(0.065) C6(0.05) N2(0.05) C8(0.05) C9(0.1)
 C7(0.05) Cl1(0.015)
 Fixed X: C6(0.120001)
 Fixed Y: C6(0.120001)
 Fixed Z: C6(0.151301)
6.a Riding coordinates:
 O2B(H2B), C3(H3)
;
_olex2_submission_special_instructions 'No special instructions were received'

loop_
_space_group_symop_operation_xyz
'x, y, z'
'-x, -y, z'
'-x, y, -z'
'x, -y, -z'
'z, x, y'
'z, -x, -y'
'-z, -x, y'
'-z, x, -y'
'y, z, x'
'-y, z, -x'
'y, -z, -x'
'-y, -z, x'
'y, x, -z'
'-y, -x, -z'
'y, -x, z'
'-y, x, z'
'x, z, -y'
'-x, z, y'
'-x, -z, -y'
'x, -z, y'
'z, y, -x'
'z, -y, x'
'-z, y, x'
'-z, -y, -x'
'x, y+1/2, z+1/2'
'-x, -y+1/2, z+1/2'
'-x, y+1/2, -z+1/2'
'x, -y+1/2, -z+1/2'
'z, x+1/2, y+1/2'
'z, -x+1/2, -y+1/2'
'-z, -x+1/2, y+1/2'
'-z, x+1/2, -y+1/2'
'y, z+1/2, x+1/2'
'-y, z+1/2, -x+1/2'
'y, -z+1/2, -x+1/2'
'-y, -z+1/2, x+1/2'
'y, x+1/2, -z+1/2'
'-y, -x+1/2, -z+1/2'
'y, -x+1/2, z+1/2'
'-y, x+1/2, z+1/2'
'x, z+1/2, -y+1/2'
'-x, z+1/2, y+1/2'
'-x, -z+1/2, -y+1/2'
'x, -z+1/2, y+1/2'
'z, y+1/2, -x+1/2'
'z, -y+1/2, x+1/2'
'-z, y+1/2, x+1/2'
'-z, -y+1/2, -x+1/2'
'x+1/2, y, z+1/2'
'-x+1/2, -y, z+1/2'
'-x+1/2, y, -z+1/2'
'x+1/2, -y, -z+1/2'
'z+1/2, x, y+1/2'
'z+1/2, -x, -y+1/2'
'-z+1/2, -x, y+1/2'
'-z+1/2, x, -y+1/2'
'y+1/2, z, x+1/2'
'-y+1/2, z, -x+1/2'
'y+1/2, -z, -x+1/2'
'-y+1/2, -z, x+1/2'
'y+1/2, x, -z+1/2'
'-y+1/2, -x, -z+1/2'
'y+1/2, -x, z+1/2'
'-y+1/2, x, z+1/2'
'x+1/2, z, -y+1/2'
'-x+1/2, z, y+1/2'
'-x+1/2, -z, -y+1/2'
'x+1/2, -z, y+1/2'
'z+1/2, y, -x+1/2'
'z+1/2, -y, x+1/2'
'-z+1/2, y, x+1/2'
'-z+1/2, -y, -x+1/2'
'x+1/2, y+1/2, z'
'-x+1/2, -y+1/2, z'
'-x+1/2, y+1/2, -z'
'x+1/2, -y+1/2, -z'
'z+1/2, x+1/2, y'
'z+1/2, -x+1/2, -y'
'-z+1/2, -x+1/2, y'
'-z+1/2, x+1/2, -y'
'y+1/2, z+1/2, x'
'-y+1/2, z+1/2, -x'
'y+1/2, -z+1/2, -x'
'-y+1/2, -z+1/2, x'
'y+1/2, x+1/2, -z'
'-y+1/2, -x+1/2, -z'
'y+1/2, -x+1/2, z'
'-y+1/2, x+1/2, z'
'x+1/2, z+1/2, -y'
'-x+1/2, z+1/2, y'
'-x+1/2, -z+1/2, -y'
'x+1/2, -z+1/2, y'
'z+1/2, y+1/2, -x'
'z+1/2, -y+1/2, x'
'-z+1/2, y+1/2, x'
'-z+1/2, -y+1/2, -x'
'-x, -y, -z'
'x, y, -z'
'x, -y, z'
'-x, y, z'
'-z, -x, -y'
'-z, x, y'
'z, x, -y'
'z, -x, y'
'-y, -z, -x'
'y, -z, x'
'-y, z, x'
'y, z, -x'
'-y, -x, z'
'y, x, z'
'-y, x, -z'
'y, -x, -z'
'-x, -z, y'
'x, -z, -y'
'x, z, y'
'-x, z, -y'
'-z, -y, x'
'-z, y, -x'
'z, -y, -x'
'z, y, x'
'-x, -y+1/2, -z+1/2'
'x, y+1/2, -z+1/2'
'x, -y+1/2, z+1/2'
'-x, y+1/2, z+1/2'
'-z, -x+1/2, -y+1/2'
'-z, x+1/2, y+1/2'
'z, x+1/2, -y+1/2'
'z, -x+1/2, y+1/2'
'-y, -z+1/2, -x+1/2'
'y, -z+1/2, x+1/2'
'-y, z+1/2, x+1/2'
'y, z+1/2, -x+1/2'
'-y, -x+1/2, z+1/2'
'y, x+1/2, z+1/2'
'-y, x+1/2, -z+1/2'
'y, -x+1/2, -z+1/2'
'-x, -z+1/2, y+1/2'
'x, -z+1/2, -y+1/2'
'x, z+1/2, y+1/2'
'-x, z+1/2, -y+1/2'
'-z, -y+1/2, x+1/2'
'-z, y+1/2, -x+1/2'
'z, -y+1/2, -x+1/2'
'z, y+1/2, x+1/2'
'-x+1/2, -y, -z+1/2'
'x+1/2, y, -z+1/2'
'x+1/2, -y, z+1/2'
'-x+1/2, y, z+1/2'
'-z+1/2, -x, -y+1/2'
'-z+1/2, x, y+1/2'
'z+1/2, x, -y+1/2'
'z+1/2, -x, y+1/2'
'-y+1/2, -z, -x+1/2'
'y+1/2, -z, x+1/2'
'-y+1/2, z, x+1/2'
'y+1/2, z, -x+1/2'
'-y+1/2, -x, z+1/2'
'y+1/2, x, z+1/2'
'-y+1/2, x, -z+1/2'
'y+1/2, -x, -z+1/2'
'-x+1/2, -z, y+1/2'
'x+1/2, -z, -y+1/2'
'x+1/2, z, y+1/2'
'-x+1/2, z, -y+1/2'
'-z+1/2, -y, x+1/2'
'-z+1/2, y, -x+1/2'
'z+1/2, -y, -x+1/2'
'z+1/2, y, x+1/2'
'-x+1/2, -y+1/2, -z'
'x+1/2, y+1/2, -z'
'x+1/2, -y+1/2, z'
'-x+1/2, y+1/2, z'
'-z+1/2, -x+1/2, -y'
'-z+1/2, x+1/2, y'
'z+1/2, x+1/2, -y'
'z+1/2, -x+1/2, y'
'-y+1/2, -z+1/2, -x'
'y+1/2, -z+1/2, x'
'-y+1/2, z+1/2, x'
'y+1/2, z+1/2, -x'
'-y+1/2, -x+1/2, z'
'y+1/2, x+1/2, z'
'-y+1/2, x+1/2, -z'
'y+1/2, -x+1/2, -z'
'-x+1/2, -z+1/2, y'
'x+1/2, -z+1/2, -y'
'x+1/2, z+1/2, y'
'-x+1/2, z+1/2, -y'
'-z+1/2, -y+1/2, x'
'-z+1/2, y+1/2, -x'
'z+1/2, -y+1/2, -x'
'z+1/2, y+1/2, x'

loop_
_atom_site_label
_atom_site_type_symbol
_atom_site_fract_x
_atom_site_fract_y
_atom_site_fract_z
_atom_site_U_iso_or_equiv
_atom_site_adp_type
_atom_site_occupancy
_atom_site_site_symmetry_order
_atom_site_calc_flag
_atom_site_refinement_flags_posn
_atom_site_refinement_flags_adp
_atom_site_refinement_flags_occupancy
_atom_site_disorder_assembly
_atom_site_disorder_group
Zr1 Zr 0.09223(5) 0.0000 0.0000 0.0082(7) Uani 1 8 d S T P . .
O1 O 0.1326(2) 0.0725(2) 0.0000 0.0219(14) Uani 1 2 d S T P . .
C1 C 0.1176(3) 0.1176(3) 0.0000 0.022(3) Uani 1 4 d S T P . .
C2 C 0.1565(3) 0.1565(3) 0.0000 0.029(3) Uani 1 4 d S T P . .
C5 C 0.2305(3) 0.2305(3) 0.0000 0.043(4) Uani 1 4 d S T P . .
O2A O 0.0384(4) 0.0384(4) 0.0384(4) 0.011(5) Uani 0.5 6 d S T P . 3
O2B O 0.0517(4) 0.0517(4) 0.0517(4) 0.011(5) Uani 0.5 6 d S T P . 4
H2B H 0.0733 0.0733 0.0733 0.014 Uiso 0.5 6 d RS T P . 4
O3 O 0.1113(5) 0.1113(5) 0.1113(5) 0.048(7) Uani 0.5 6 d S T P . .
Re1 Re 0.3121(7) 0.1879(7) 0.0444(12) 0.104(8) Uani 0.0325 2 d S T P A 2
C3 C 0.2060(5) 0.1445(5) 0.0120(8) 0.045(8) Uani 0.5 1 d . . . . 1
H3 H 0.2119 0.1086 0.0216 0.054 Uiso 0.5 1 d R . . . 1
C4 C 0.2422(5) 0.1815(5) 0.0128(8) 0.052(9) Uani 0.435 1 d . . . . 1
N1 N 0.2422(5) 0.1815(5) 0.0128(8) 0.052(9) Uani 0.065 1 d . . . A 2
C6 C 0.1200 0.1200 0.1513 0.022(17) Uiso 0.1 2 d S T P . .
N2 N 0.150(2) 0.150(2) 0.175(2) 0.04(2) Uiso 0.1 2 d DS T P . .
C8 C 0.141(2) 0.141(2) 0.229(2) 0.06(4) Uiso 0.1 2 d DS T P . .
C9 C 0.191(3) 0.141(5) 0.257(3) 0.10(4) Uiso 0.1 1 d D . . . .
C7 C 0.153(5) 0.200(2) 0.153(5) 0.09(5) Uiso 0.1 2 d DS T P . .
Cl1 Cl 0.356(11) 0.144(11) -0.030(13) 0.3(2) Uiso 0.03 2 d S T P . .

loop_
_atom_site_aniso_label
_atom_site_aniso_U_11
_atom_site_aniso_U_22
_atom_site_aniso_U_33
_atom_site_aniso_U_23
_atom_site_aniso_U_13
_atom_site_aniso_U_12
Zr1 0.0065(8) 0.0090(7) 0.0090(7) 0.000 0.000 0.000
O1 0.017(3) 0.023(3) 0.026(3) 0.000 0.000 -0.006(2)
C1 0.018(4) 0.018(4) 0.030(7) 0.000 0.000 -0.003(5)
C2 0.024(4) 0.024(4) 0.040(7) 0.000 0.000 -0.008(5)
C5 0.032(5) 0.032(5) 0.066(10) 0.000 0.000 -0.018(6)
O2A 0.011(5) 0.011(5) 0.011(5) 0.001(5) 0.001(5) 0.001(5)
O2B 0.011(5) 0.011(5) 0.011(5) 0.001(5) 0.001(5) 0.001(5)
O3 0.048(7) 0.048(7) 0.048(7) -0.011(7) -0.011(7) -0.011(7)
Re1 0.072(8) 0.072(8) 0.17(2) 0.025(11) -0.025(11) -0.013(11)
C3 0.029(6) 0.032(6) 0.08(2) 0.016(8) -0.001(7) -0.009(5)
C4 0.026(6) 0.041(8) 0.09(3) 0.003(8) -0.011(8) -0.009(5)
N1 0.026(6) 0.041(8) 0.09(3) 0.003(8) -0.011(8) -0.009(5)

loop_
_atom_type_symbol
_atom_type_description
_atom_type_scat_dispersion_real
_atom_type_scat_dispersion_imag
_atom_type_scat_source
C C 0.0040 0.0020 'Calculated using XDISP in WinGX (Farrugia, 1999)'
H H 0.0000 0.0000 'Calculated using XDISP in WinGX (Farrugia, 1999)'
N N 0.0080 0.0040 'Calculated using XDISP in WinGX (Farrugia, 1999)'
O O 0.0130 0.0070 'Calculated using XDISP in WinGX (Farrugia, 1999)'
Zr Zr -1.7860 0.6590 'Calculated using XDISP in WinGX (Farrugia, 1999)'
Re Re -1.4430 8.3490 'Calculated using XDISP in WinGX (Farrugia, 1999)'
Cl Cl 0.1484 0.1585 'Calculated using XDISP in WinGX (Farrugia, 1999)'

loop_
_geom_angle_atom_site_label_1
_geom_angle_atom_site_label_2
_geom_angle_atom_site_label_3
_geom_angle
_geom_angle_site_symmetry_1
_geom_angle_site_symmetry_3
O1 Zr1 O1 76.29(13) . 115
O1 Zr1 O1 76.29(13) 115 99
O1 Zr1 O1 121.7(3) . 99
O1 Zr1 O1 76.29(13) . 17
O1 Zr1 O1 121.7(3) 115 17
O1 Zr1 O1 76.29(13) 17 99
O1 Zr1 O2B 140.91(9) 99 98
O1 Zr1 O2B 140.91(9) 99 .
O1 Zr1 O2B 72.3(4) 115 .
O1 Zr1 O2B 72.3(4) 115 99
O1 Zr1 O2B 72.3(4) 17 98
O1 Zr1 O2B 72.3(4) 99 99
O1 Zr1 O2B 140.91(9) . 99
O1 Zr1 O2B 140.91(9) . 4
O1 Zr1 O2B 140.91(9) 17 99
O1 Zr1 O2B 140.91(9) 115 4
O1 Zr1 O2B 72.3(4) . .
O1 Zr1 O2B 72.3(4) 17 4
O1 Zr1 O2B 140.91(9) 17 .
O1 Zr1 O2B 72.3(4) . 98
O1 Zr1 O2B 140.91(9) 115 98
O1 Zr1 O2B 72.3(4) 99 4
O2A Zr1 O1 84.5(4) 4 99
O2A Zr1 O1 141.39(12) 4 115
O2A Zr1 O1 141.39(12) . 99
O2A Zr1 O1 84.5(4) 99 99
O2A Zr1 O1 141.39(12) . 17
O2A Zr1 O1 141.39(12) 98 99
O2A Zr1 O1 84.5(4) 98 17
O2A Zr1 O1 84.5(4) . .
O2A Zr1 O1 141.39(12) 98 115
O2A Zr1 O1 141.39(12) 4 .
O2A Zr1 O1 84.5(4) 4 17
O2A Zr1 O1 141.39(12) 99 .
O2A Zr1 O1 141.39(12) 99 17
O2A Zr1 O1 84.5(4) 98 .
O2A Zr1 O1 84.5(4) . 115
O2A Zr1 O1 84.5(4) 99 115
O2A Zr1 O2A 60.3(6) 4 98
O2A Zr1 O2A 60.3(6) 4 99
O2A Zr1 O2A 60.3(6) . 99
O2A Zr1 O2A 90.6(11) 99 98
O2A Zr1 O2A 60.3(6) . 98
O2A Zr1 O2A 90.6(11) . 4
O2B Zr1 O2B 76.4(4) 98 .
O2B Zr1 O2B 76.4(4) 4 99
O2B Zr1 O2B 122.1(9) 4 .
O2B Zr1 O2B 76.4(4) 99 .
O2B Zr1 O2B 76.4(4) 4 98
O2B Zr1 O2B 122.1(9) 98 99
C1 O1 Zr1 132.5(6) . .
O1 C1 O1 126.8(10) . 13
O1 C1 C2 116.6(5) . .
O1 C1 C2 116.6(5) 13 .
C3 C2 C1 120.4(7) 98 .
C3 C2 C1 120.4(7) . .
C3 C2 C1 120.4(7) 13 .
C3 C2 C1 120.4(7) 110 .
C3 C2 C3 26.6(17) 110 13
C3 C2 C3 112.4(14) 98 13
C3 C2 C3 26.6(17) . 98
C3 C2 C3 112.4(14) . 110
C3 C2 C3 119.1(14) . 13
C3 C2 C3 119.1(14) 98 110
C4 C5 C5 120.5(7) 110 169
C4 C5 C5 120.5(7) . 169
C4 C5 C5 120.5(7) 98 169
C4 C5 C5 120.5(7) 13 169
C4 C5 C4 111.3(15) 110 .
C4 C5 C4 119.0(14) 110 98
C4 C5 C4 111.3(15) 13 98
C4 C5 C4 28.5(18) 98 .
C4 C5 C4 119.0(14) 13 .
C4 C5 C4 28.5(18) 13 110
N1 C5 C5 120.5(7) 110 169
N1 C5 C5 120.5(7) 98 169
N1 C5 C5 120.5(7) . 169
N1 C5 C5 120.5(7) 13 169
N1 C5 N1 28.5(18) 13 110
N1 C5 N1 119.0(14) 110 98
N1 C5 N1 111.3(15) 110 .
N1 C5 N1 111.3(15) 13 98
N1 C5 N1 119.0(14) 13 .
N1 C5 N1 28.5(18) 98 .
Zr1 O2A Zr1 117.0(3) . 9
Zr1 O2A Zr1 117.0(3) 9 5
Zr1 O2A Zr1 117.0(3) . 5
Zr1 O2B Zr1 102.5(5) . 9
Zr1 O2B Zr1 102.5(5) 9 5
Zr1 O2B Zr1 102.5(5) . 5
Zr1 O2B H2B 115.8 . .
Zr1 O2B H2B 115.8 9 .
Zr1 O2B H2B 115.8 5 .
C6 O3 C6 63.9(12) 9 .
C6 O3 C6 63.9(12) 5 .
C6 O3 C6 63.9(12) 9 5
N1 Re1 N1 88.9(13) 181 .
N1 Re1 Cl1 93(6) 181 .
N1 Re1 Cl1 93(6) . .
Cl1 Re1 N1 118(7) 98 181
Cl1 Re1 N1 118(7) 98 .
Cl1 Re1 Cl1 37(10) 98 .
C2 C3 H3 115.2 . .
C4 C3 C2 120.0(12) . .
C4 C3 H3 124.7 . .
C5 C4 C3 111.1(13) . 98
C3 C4 C5 120.9(13) . .
C3 C4 C3 24.8(16) . 98
C5 N1 Re1 87.2(11) . 86
C5 N1 Re1 103.1(10) . .
C5 N1 Re1 87.2(11) . 98
Re1 N1 Re1 63.4(16) . 86
Re1 N1 Re1 0.0(13) 98 86
Re1 N1 Re1 63.4(16) . 98
O3 C6 C6 58.1(6) . 9
O3 C6 C6 58.1(6) . 5
O3 C6 N2 105(2) . 9
O3 C6 N2 105(2) . 5
O3 C6 N2 137(3) . .
O3 C6 C7 153(4) . 5
C6 C6 C6 60.0 9 5
C6 C6 N2 69.4(8) 5 9
C6 C6 N2 50(2) 9 9
C6 C6 N2 69.4(8) 9 5
C6 C6 N2 85(2) 9 .
C6 C6 N2 85(2) 5 .
C6 C6 N2 50(2) 5 5
C6 C6 C7 99(3) 9 5
C6 C6 C7 99(3) 5 5
N2 C6 N2 34(3) 5 9
N2 C6 N2 35(4) . 9
N2 C6 N2 35(4) . 5
N2 C6 C7 16(6) . 5
N2 C6 C7 50(3) 5 5
N2 C6 C7 50(3) 9 5
C6 N2 C6 44.6(19) . 5
C6 N2 C6 44.6(19) . 9
C6 N2 C6 41.2(15) 9 5
C6 N2 C8 107(5) . .
C6 N2 C7 113(8) . .
C6 N2 C7 113(8) . 9
N2 N2 C6 95(2) 9 .
N2 N2 C6 73.1(17) 9 5
N2 N2 C6 73.1(17) 5 9
N2 N2 C6 95(2) 5 .
N2 N2 C6 50(2) 5 5
N2 N2 C6 50(2) 9 9
N2 N2 N2 60.00(3) 9 5
N2 N2 C8 143(2) 5 .
N2 N2 C8 143(2) 9 .
N2 N2 C7 21(7) 5 9
N2 N2 C7 71(2) 9 9
N2 N2 C7 71(2) 5 .
N2 N2 C7 21(7) 9 .
C8 N2 C6 142(5) . 9
C8 N2 C6 142(5) . 5
C8 N2 C7 124(6) . 9
C8 N2 C7 124(6) . .
C7 N2 C6 158(8) 5 9
C7 N2 C6 130(10) 5 .
C7 N2 C6 69(7) 9 5
C7 N2 C6 94(6) . 5
C7 N2 C6 69(7) . 9
C7 N2 C6 94(6) 9 9
C7 N2 C6 158(8) 5 5
C7 N2 N2 127(10) 5 9
C7 N2 N2 127(10) 5 5
C7 N2 C8 24(10) 5 .
C7 N2 C7 74(8) 9 .
C7 N2 C7 106(10) 5 9
C7 N2 C7 106(10) 5 .
N2 C8 C9 109.6(16) . 110
N2 C8 C9 109.6(16) . .
C9 C8 C9 76(10) . 110
C7 C8 N2 17(10) 5 .
C7 C8 C9 96(10) 5 110
C7 C8 C9 97(10) 5 .
C8 C9 C9 52(5) . 110
C8 C9 C9 164(3) . 166
C8 C9 C7 29(5) . 5
C9 C9 C9 119.996(19) 110 166
C7 C9 C9 60(4) 5 110
C7 C9 C9 165(6) 5 166
C6 C7 C9 141(8) 9 115
C6 C7 C9 141(8) 9 9
N2 C7 C6 61(5) . 9
N2 C7 C6 61(5) 5 9
N2 C7 C6 33(10) 9 9
N2 C7 N2 32(10) 9 5
N2 C7 N2 32(10) 9 .
N2 C7 N2 39(4) 5 .
N2 C7 C8 139(10) 9 9
N2 C7 C9 148(10) 5 9
N2 C7 C9 149(5) 9 9
N2 C7 C9 149(5) 9 115
N2 C7 C9 121(7) . 9
N2 C7 C9 148(10) . 115
N2 C7 C9 121(7) 5 115
N2 C7 C7 21(7) 5 9
N2 C7 C7 53(10) 9 9
N2 C7 C7 21(7) . 5
N2 C7 C7 53(4) . 9
N2 C7 C7 53(4) 5 5
N2 C7 C7 53(10) 9 5
C8 C7 C6 106(10) 9 9
C8 C7 N2 156(10) 9 5
C8 C7 N2 156(10) 9 .
C8 C7 C9 55(6) 9 115
C8 C7 C9 55(6) 9 9
C8 C7 C7 150(2) 9 5
C8 C7 C7 150(2) 9 9
C9 C7 C9 61(8) 115 9
C7 C7 C6 81(3) 5 9
C7 C7 C6 81(3) 9 9
C7 C7 C9 101(4) 9 115
C7 C7 C9 135(7) 9 9
C7 C7 C9 101(4) 5 9
C7 C7 C9 135(7) 5 115
C7 C7 C7 60.00(2) 9 5
Re1 Cl1 Re1 64(10) 98 .
Re1 Cl1 Re1 64(10) 86 .
Re1 Cl1 Re1 0(3) 98 86

loop_
_geom_bond_atom_site_label_1
_geom_bond_atom_site_label_2
_geom_bond_distance
_geom_bond_site_symmetry_2
Zr1 O1 2.217(6) .
Zr1 O1 2.217(6) 99
Zr1 O1 2.217(6) 17
Zr1 O1 2.217(6) 115
Zr1 O2A 2.043(4) .
Zr1 O2A 2.043(4) 98
Zr1 O2A 2.043(4) 4
Zr1 O2A 2.043(4) 99
Zr1 O2B 2.234(9) 98
Zr1 O2B 2.234(9) .
Zr1 O2B 2.234(9) 99
Zr1 O2B 2.234(9) 4
O1 C1 1.271(8) .
C1 O1 1.271(8) 13
C1 C2 1.471(17) .
C2 C3 1.398(15) .
C2 C3 1.398(15) 110
C2 C3 1.398(15) 98
C2 C3 1.398(15) 13
C5 C5 1.47(3) 169
C5 C4 1.388(16) 13
C5 C4 1.388(16) .
C5 C4 1.388(16) 110
C5 C4 1.388(16) 98
C5 N1 1.388(16) 110
C5 N1 1.388(16) 13
C5 N1 1.388(16) 98
C5 N1 1.388(16) .
O2A Zr1 2.043(4) 5
O2A Zr1 2.043(4) 9
O2B Zr1 2.234(9) 9
O2B Zr1 2.234(9) 5
O2B H2B 0.9975 .
O3 C6 1.118(18) 5
O3 C6 1.118(18) .
O3 C6 1.118(18) 9
Re1 N1 2.06(2) .
Re1 N1 2.06(2) 181
Re1 Cl1 1.7(4) 98
Re1 Cl1 2.6(4) .
C3 H3 1.0052 .
C3 C4 1.383(17) .
C4 C3 1.53(2) 98
N1 Re1 2.42(3) 86
N1 Re1 2.42(3) 98
C6 C6 1.18275(3) 9
C6 C6 1.18275(3) 5
C6 N2 1.68(6) 5
C6 N2 1.68(6) 9
C6 N2 1.29(8) .
C6 C7 1.79(15) 5
N2 C6 1.68(6) 5
N2 C6 1.68(6) 9
N2 N2 0.98(10) 9
N2 N2 0.98(10) 5
N2 C8 1.469(10) .
N2 C7 1.469(10) 9
N2 C7 0.65(11) 5
N2 C7 1.469(10) .
C8 C9 1.538(10) 110
C8 C9 1.538(10) .
C8 C7 0.91(12) 5
C9 C9 1.97(12) 166
C9 C9 1.9(2) 110
C9 C7 1.87(11) 5
C7 C6 1.79(15) 9
C7 N2 1.469(10) 5
C7 N2 0.65(11) 9
C7 C8 0.91(12) 9
C7 C9 1.87(11) 9
C7 C9 1.87(11) 115
C7 C7 1.77(16) 9
C7 C7 1.77(16) 5
Cl1 Re1 1.7(4) 98
Cl1 Re1 1.7(4) 86

loop_
_geom_torsion_atom_site_label_1
_geom_torsion_atom_site_label_2
_geom_torsion_atom_site_label_3
_geom_torsion_atom_site_label_4
_geom_torsion
_geom_torsion_site_symmetry_1
_geom_torsion_site_symmetry_4
Zr1 O1 C1 O1 0.0 . 13
Zr1 O1 C1 C2 180.0 . .
O1 C1 C2 C3 -15.5(10) 13 13
O1 C1 C2 C3 -164.5(10) . 110
O1 C1 C2 C3 -164.5(10) 13 98
O1 C1 C2 C3 -15.5(10) . .
O1 C1 C2 C3 15.5(10) 13 110
O1 C1 C2 C3 164.5(10) 13 .
O1 C1 C2 C3 15.5(10) . 98
O1 C1 C2 C3 164.5(10) . 13
C1 C2 C3 C4 -178.8(14) . .
C2 C3 C4 C5 -2(3) . .
C2 C3 C4 C3 -75.1(15) . 98
C5 C5 C4 C3 -153.4(10) 169 98
C5 C5 C4 C3 -178.8(14) 169 .
C5 C5 N1 Re1 13.5(15) 169 .
C5 C5 N1 Re1 -48.4(11) 169 86
C5 C5 N1 Re1 -48.4(11) 169 98
O3 C6 N2 C6 -30.10(10) . 5
O3 C6 N2 C6 30.10(10) . 9
O3 C6 N2 N2 -30.10(12) . 5
O3 C6 N2 N2 30.10(11) . 9
O3 C6 N2 C8 180.000(2) . .
O3 C6 N2 C7 -41(3) . 9
O3 C6 N2 C7 180.000(14) . 5
O3 C6 N2 C7 41(3) . .
C3 C2 C3 C4 83.2(18) 98 .
C3 C2 C3 C4 -28(3) 110 .
C3 C2 C3 C4 1.2(14) 13 .
C4 C5 C4 C3 26.6(10) 13 98
C4 C5 C4 C3 -54.8(14) 98 98
C4 C5 C4 C3 1.2(14) 13 .
C4 C5 C4 C3 32(3) 110 .
C4 C5 C4 C3 -80.2(19) 98 .
C4 C5 C4 C3 57(2) 110 98
N1 C5 N1 Re1 131.6(11) 13 86
N1 C5 N1 Re1 50.2(8) 98 86
N1 C5 N1 Re1 -136.1(12) 110 .
N1 C5 N1 Re1 162.0(11) 110 86
N1 C5 N1 Re1 131.6(11) 13 98
N1 C5 N1 Re1 -166.5(15) 13 .
N1 C5 N1 Re1 162.0(11) 110 98
N1 C5 N1 Re1 50.2(8) 98 98
N1 C5 N1 Re1 112.1(12) 98 .
C6 O3 C6 C6 72.2(5) 5 9
C6 O3 C6 C6 -72.2(5) 9 5
C6 O3 C6 N2 -53.6(17) 9 5
C6 O3 C6 N2 -18.6(17) 9 9
C6 O3 C6 N2 18.6(17) 5 5
C6 O3 C6 N2 -36.1(3) 9 .
C6 O3 C6 N2 53.6(17) 5 9
C6 O3 C6 N2 36.1(3) 5 .
C6 O3 C6 C7 36.1(3) 5 5
C6 O3 C6 C7 -36.1(3) 9 5
C6 C6 N2 C6 -60.2(2) 9 5
C6 C6 N2 C6 60.2(2) 5 9
C6 C6 N2 N2 -60.2(2) 9 5
C6 C6 N2 N2 60.2(2) 5 9
C6 C6 N2 N2 0.000(13) 5 5
C6 C6 N2 N2 0.000(8) 9 9
C6 C6 N2 C8 149.90(10) 9 .
C6 C6 N2 C8 -149.90(10) 5 .
C6 C6 N2 C7 11(3) 9 .
C6 C6 N2 C7 -11(3) 5 9
C6 C6 N2 C7 149.90(11) 9 5
C6 C6 N2 C7 -149.90(10) 5 5
C6 C6 N2 C7 -71(3) 9 9
C6 C6 N2 C7 71(3) 5 .
C6 N2 C8 C9 174(6) 9 .
C6 N2 C8 C9 139(6) . .
C6 N2 C8 C9 -105(8) 9 110
C6 N2 C8 C9 105(8) 5 .
C6 N2 C8 C9 -139(6) . 110
C6 N2 C8 C9 -174(6) 5 110
C6 N2 C8 C7 145(5) 5 5
C6 N2 C8 C7 -145(5) 9 5
C6 N2 C8 C7 180(100) . 5
C6 N2 C7 C6 -8(2) . 9
C6 N2 C7 C6 34(2) 5 9
C6 N2 C7 N2 -87(4) . 5
C6 N2 C7 N2 -23(14) 9 9
C6 N2 C7 N2 -79(3) 9 5
C6 N2 C7 N2 -31(16) . 9
C6 N2 C7 N2 10(16) 5 9
C6 N2 C7 N2 -45(5) 5 5
C6 N2 C7 C8 55(39) . 9
C6 N2 C7 C8 63(40) 9 9
C6 N2 C7 C8 97(38) 5 9
C6 N2 C7 C9 -150(13) . 115
C6 N2 C7 C9 127(10) . 9
C6 N2 C7 C9 135(11) 9 9
C6 N2 C7 C9 -142(12) 9 115
C6 N2 C7 C9 -109(13) 5 115
C6 N2 C7 C9 168(10) 5 9
C6 N2 C7 C7 149(16) . 5
C6 N2 C7 C7 -170(16) 5 5
C6 N2 C7 C7 -67(5) 5 9
C6 N2 C7 C7 -100(6) 9 9
C6 N2 C7 C7 157(14) 9 5
C6 N2 C7 C7 -108(6) . 9
N2 C6 N2 C6 0.000(13) 5 5
N2 C6 N2 C6 0.000(13) 9 9
N2 C6 N2 C6 60.2(2) 5 9
N2 C6 N2 C6 -60.2(2) 9 5
N2 C6 N2 N2 -60.2(2) 9 5
N2 C6 N2 N2 60.2(2) 5 9
N2 C6 N2 C8 -149.90(12) 5 .
N2 C6 N2 C8 149.90(12) 9 .
N2 C6 N2 C7 -11(3) 5 9
N2 C6 N2 C7 -149.90(11) 5 5
N2 C6 N2 C7 149.90(12) 9 5
N2 C6 N2 C7 71(3) 5 .
N2 C6 N2 C7 -71(3) 9 9
N2 C6 N2 C7 11(3) 9 .
N2 N2 C8 C9 98(6) 5 110
N2 N2 C8 C9 -98(6) 9 .
N2 N2 C8 C9 16(8) 5 .
N2 N2 C8 C9 -16(8) 9 110
N2 N2 C8 C7 -57(4) 9 5
N2 N2 C8 C7 57(4) 5 5
N2 N2 C7 C6 79(3) 5 9
N2 N2 C7 C6 23(14) 9 9
N2 N2 C7 N2 56(11) 5 9
N2 N2 C7 N2 -56(11) 9 5
N2 N2 C7 C8 86(52) 9 9
N2 N2 C7 C8 142(42) 5 9
N2 N2 C7 C9 -119(11) 9 115
N2 N2 C7 C9 -146(14) 5 9
N2 N2 C7 C9 -64(10) 5 115
N2 N2 C7 C9 158(24) 9 9
N2 N2 C7 C7 -22(9) 5 9
N2 N2 C7 C7 -77(19) 9 9
N2 N2 C7 C7 -124(11) 5 5
N2 N2 C7 C7 -179.99(6) 9 5
N2 C8 C9 C9 171(15) . 166
N2 C8 C9 C9 106(3) . 110
N2 C8 C9 C7 11(8) . 5
C8 N2 C7 C6 -139(6) . 9
C8 N2 C7 N2 142(4) . 5
C8 N2 C7 N2 -162(9) . 9
C8 N2 C7 C8 -76(44) . 9
C8 N2 C7 C9 -4(16) . 9
C8 N2 C7 C9 79(10) . 115
C8 N2 C7 C7 121(12) . 9
C8 N2 C7 C7 18(9) . 5
C9 C8 C9 C9 65(18) 110 166
C9 C8 C9 C7 -95(8) 110 5
C7 C6 N2 C6 149.90(11) 5 5
C7 C6 N2 C6 -149.90(10) 5 9
C7 C6 N2 N2 -149.90(11) 5 9
C7 C6 N2 N2 149.90(12) 5 5
C7 C6 N2 C8 0.000(5) 5 .
C7 C6 N2 C7 -139(3) 5 .
C7 C6 N2 C7 139(3) 5 9
C7 N2 C8 C9 87(10) 9 110
C7 N2 C8 C9 -41(6) 5 .
C7 N2 C8 C9 -6(11) . 110
C7 N2 C8 C9 41(6) 5 110
C7 N2 C8 C9 6(11) 9 .
C7 N2 C8 C9 -87(10) . .
C7 N2 C8 C7 -47(9) . 5
C7 N2 C8 C7 47(9) 9 5
C7 N2 C7 C6 -157(14) 5 9
C7 N2 C7 C6 100(6) 9 9
C7 N2 C7 N2 124(11) 5 5
C7 N2 C7 N2 22(9) 9 5
C7 N2 C7 N2 77(19) 9 9
C7 N2 C7 N2 179.99(6) 5 9
C7 N2 C7 C8 -94(52) 5 9
C7 N2 C7 C8 163(34) 9 9
C7 N2 C7 C9 -22(24) 5 9
C7 N2 C7 C9 -125(7) 9 9
C7 N2 C7 C9 61(11) 5 115
C7 N2 C7 C9 -42(17) 9 115
C7 N2 C7 C7 -103(19) 9 5
C7 N2 C7 C7 103(19) 5 9
C7 C8 C9 C9 160(17) 5 166
C7 C8 C9 C9 95(8) 5 110
